data_4314605
loop_
_publ_author_name
'Fei Cheng'
'Andrew L. Hector'
'William Levason'
'Gillian Reid'
'Michael Webster'
'Wenjian Zhang'

_publ_contact_author_address
;   School of Chemistry
    University of Southampton
    Southampton SO17 1BJ, UK
;
_publ_contact_author_email gr@soton.ac.uk
_publ_contact_author_fax '023 8059 3781'
_publ_contact_author_name 'Professor Gillian Reid'
_publ_contact_author_phone '023 8059 3609'
_publ_section_title
;
 Diphosphine and Diarsine Complexes of Germanium(II) Halides-Preparation,
 Spectroscopic, and Structural Studies
;
_journal_name_full 'Inorganic Chemistry'
_journal_page_first 752
_journal_page_last 760
_journal_paper_doi 10.1021/ic902068z
_journal_volume 49
_journal_year 2010
_chemical_formula_moiety 'C6 H16 Cl2 Ge P2'
_chemical_formula_sum 'C6 H16 Cl2 Ge P2'
_chemical_formula_weight 293.62
_chemical_name_systematic
; 
 Dichloro(ethane-1,2-diylbis(dimethylphosphane))germaniun(II) 
;
_space_group_IT_number 15
_space_group_name_Hall '-C 2yc'
_symmetry_cell_setting monoclinic
_symmetry_space_group_name_Hall '-C 2yc'
_symmetry_space_group_name_H-M 'C 1 2/c 1'
_atom_sites_solution_hydrogens geom
_atom_sites_solution_primary direct
_atom_sites_solution_secondary difmap
_audit_author_name 'Webster, M.'
_audit_creation_date 2009-09-07
_audit_creation_method 'SHELXL-97 + hand edit'
_cell_angle_alpha 90.00
_cell_angle_beta 110.909(10)
_cell_angle_gamma 90.00
_cell_formula_units_Z 4
_cell_length_a 9.7602(15)
_cell_length_b 10.533(2)
_cell_length_c 12.113(2)
_cell_measurement_reflns_used 1358
_cell_measurement_temperature 120(2)
_cell_measurement_theta_max 27.48
_cell_measurement_theta_min 2.91
_cell_volume 1163.3(4)
_computing_cell_refinement 'DENZO (Otwinowski & Minor, 1997)'
_computing_data_collection 'COLLECT (Hooft, R.W.W., 1998)'
_computing_data_reduction 'DENZO (Otwinowski & Minor, 1997)'
_computing_structure_refinement 'SHELXL-97 (Sheldrick, 1997)'
_computing_structure_solution 'DIRDIF-99 (Beurskens, 1999)'
_diffrn_ambient_temperature 120(2)
_diffrn_measured_fraction_theta_full 0.976
_diffrn_measured_fraction_theta_max 0.976
_diffrn_measurement_device_type 'Bruker-Nonius 95mm CCD camera on \k-goniostat'
_diffrn_measurement_method '\f & \w scans'
_diffrn_radiation_monochromator '10cm confocal mirrors'
_diffrn_radiation_source 'Bruker-Nonius FR591 rotating anode'
_diffrn_radiation_type MoK\a
_diffrn_radiation_wavelength 0.71073
_diffrn_reflns_av_R_equivalents 0.0417
_diffrn_reflns_av_sigmaI/netI 0.0302
_diffrn_reflns_limit_h_max 12
_diffrn_reflns_limit_h_min -12
_diffrn_reflns_limit_k_max 13
_diffrn_reflns_limit_k_min -13
_diffrn_reflns_limit_l_max 15
_diffrn_reflns_limit_l_min -14
_diffrn_reflns_number 7459
_diffrn_reflns_theta_full 27.71
_diffrn_reflns_theta_max 27.71
_diffrn_reflns_theta_min 2.95
_diffrn_standards_number 0
_exptl_absorpt_coefficient_mu 3.313
_exptl_absorpt_correction_T_max 1.0000
_exptl_absorpt_correction_T_min 0.8894
_exptl_absorpt_correction_type multi-scan
_exptl_absorpt_process_details 'G.M. Sheldrick, (2007). SADABS. Version 2007/2. Bruker AXS Inc.'
_exptl_crystal_colour colourless
_exptl_crystal_density_diffrn 1.677
_exptl_crystal_density_method 'not measured'
_exptl_crystal_description block
_exptl_crystal_F_000 592
_exptl_crystal_size_max 0.06
_exptl_crystal_size_mid 0.04
_exptl_crystal_size_min 0.02
_refine_diff_density_max 0.358
_refine_diff_density_min -0.298
_refine_diff_density_rms 0.081
_refine_ls_extinction_method none
_refine_ls_goodness_of_fit_ref 1.003
_refine_ls_hydrogen_treatment constr
_refine_ls_matrix_type full
_refine_ls_number_parameters 53
_refine_ls_number_reflns 1345
_refine_ls_number_restraints 0
_refine_ls_restrained_S_all 1.003
_refine_ls_R_factor_all 0.0279
_refine_ls_R_factor_gt 0.0242
_refine_ls_shift/su_max 0.000
_refine_ls_shift/su_mean 0.000
_refine_ls_structure_factor_coef Fsqd
_refine_ls_weighting_details 'w=1/[\s^2^(Fo^2^)+(0.0000P)^2^+4.4878P] where P=(Fo^2^+2Fc^2^)/3'
_refine_ls_weighting_scheme calc
_refine_ls_wR_factor_gt 0.0520
_refine_ls_wR_factor_ref 0.0544
_reflns_number_gt 1254
_reflns_number_total 1345
_reflns_threshold_expression I>2sigma(I)
_cod_data_source_file ic902068z_si_001_12.cif
_cod_data_source_block 09wz912
_cod_original_cell_volume 1163.3(3)
_cod_original_sg_symbol_H-M 'C 2/c'
_cod_database_code 4314605

loop_
_symmetry_equiv_pos_as_xyz
'x, y, z'
'-x, y, -z+1/2'
'x+1/2, y+1/2, z'
'-x+1/2, y+1/2, -z+1/2'
'-x, -y, -z'
'x, -y, z-1/2'
'-x+1/2, -y+1/2, -z'
'x+1/2, -y+1/2, z-1/2'

loop_
_atom_site_label
_atom_site_type_symbol
_atom_site_fract_x
_atom_site_fract_y
_atom_site_fract_z
_atom_site_U_iso_or_equiv
_atom_site_adp_type
_atom_site_occupancy
_atom_site_symmetry_multiplicity
_atom_site_calc_flag
_atom_site_refinement_flags
_atom_site_disorder_assembly
_atom_site_disorder_group
Ge1 Ge 0.0000 0.01456(3) 0.2500 0.01431(10) Uani 1 2 d S . .
Cl1 Cl 0.23360(6) 0.03853(5) 0.43641(5) 0.01822(13) Uani 1 1 d . . .
P1 P 0.10647(6) 0.19056(5) 0.17551(5) 0.01397(13) Uani 1 1 d . . .
C1 C 0.3004(2) 0.1784(2) 0.2033(2) 0.0193(5) Uani 1 1 d . . .
H1A H 0.3176 0.1104 0.1546 0.029 Uiso 1 1 calc R . .
H1B H 0.3528 0.1592 0.2870 0.029 Uiso 1 1 calc R . .
H1C H 0.3360 0.2591 0.1834 0.029 Uiso 1 1 calc R . .
C2 C 0.0246(3) 0.2224(2) 0.01913(19) 0.0205(5) Uani 1 1 d . . .
H2A H 0.0717 0.2967 -0.0006 0.031 Uiso 1 1 calc R . .
H2B H -0.0804 0.2391 -0.0016 0.031 Uiso 1 1 calc R . .
H2C H 0.0379 0.1487 -0.0253 0.031 Uiso 1 1 calc R . .
C3 C 0.0781(2) 0.3349(2) 0.2481(2) 0.0194(5) Uani 1 1 d . . .
H3A H 0.1511 0.3391 0.3295 0.023 Uiso 1 1 calc R . .
H3B H 0.0915 0.4103 0.2042 0.023 Uiso 1 1 calc R . .

loop_
_atom_site_aniso_label
_atom_site_aniso_U_11
_atom_site_aniso_U_22
_atom_site_aniso_U_33
_atom_site_aniso_U_23
_atom_site_aniso_U_13
_atom_site_aniso_U_12
Ge1 0.01636(17) 0.01104(16) 0.01561(17) 0.000 0.00579(13) 0.000
Cl1 0.0181(3) 0.0194(3) 0.0155(3) 0.00175(19) 0.0039(2) -0.0009(2)
P1 0.0173(3) 0.0132(3) 0.0129(3) -0.0004(2) 0.0072(2) -0.0005(2)
C1 0.0169(10) 0.0230(11) 0.0187(11) -0.0004(9) 0.0072(9) -0.0027(9)
C2 0.0260(12) 0.0219(11) 0.0146(11) 0.0020(9) 0.0083(9) 0.0022(9)
C3 0.0309(13) 0.0140(10) 0.0178(11) -0.0021(8) 0.0142(10) -0.0041(9)

loop_
_atom_type_symbol
_atom_type_description
_atom_type_scat_dispersion_real
_atom_type_scat_dispersion_imag
_atom_type_scat_source
C C 0.0033 0.0016 'International Tables Vol C Tables 4.2.6.8 and 6.1.1.4'
H H 0.0000 0.0000 'International Tables Vol C Tables 4.2.6.8 and 6.1.1.4'
P P 0.1023 0.0942 'International Tables Vol C Tables 4.2.6.8 and 6.1.1.4'
Cl Cl 0.1484 0.1585 'International Tables Vol C Tables 4.2.6.8 and 6.1.1.4'
Ge Ge 0.1547 1.8001 'International Tables Vol C Tables 4.2.6.8 and 6.1.1.4'

loop_
_geom_angle_atom_site_label_1
_geom_angle_atom_site_label_2
_geom_angle_atom_site_label_3
_geom_angle
_geom_angle_site_symmetry_1
_geom_angle_site_symmetry_3
_geom_angle_publ_flag
P1 Ge1 P1 81.63(3) . 2 ?
P1 Ge1 Cl1 83.69(2) . . ?
P1 Ge1 Cl1 87.83(2) 2 . ?
P1 Ge1 Cl1 87.83(2) . 2 ?
P1 Ge1 Cl1 83.69(2) 2 2 ?
Cl1 Ge1 Cl1 168.79(3) . 2 ?
C2 P1 C1 104.55(11) . . ?
C2 P1 C3 105.31(11) . . ?
C1 P1 C3 107.34(11) . . ?
C2 P1 Ge1 116.10(8) . . ?
C1 P1 Ge1 115.61(8) . . ?
C3 P1 Ge1 107.20(7) . . ?
P1 C1 H1A 109.5 . . ?
P1 C1 H1B 109.5 . . ?
H1A C1 H1B 109.5 . . ?
P1 C1 H1C 109.5 . . ?
H1A C1 H1C 109.5 . . ?
H1B C1 H1C 109.5 . . ?
P1 C2 H2A 109.5 . . ?
P1 C2 H2B 109.5 . . ?
H2A C2 H2B 109.5 . . ?
P1 C2 H2C 109.5 . . ?
H2A C2 H2C 109.5 . . ?
H2B C2 H2C 109.5 . . ?
C3 C3 P1 109.63(12) 2 . ?
C3 C3 H3A 109.7 2 . ?
P1 C3 H3A 109.7 . . ?
C3 C3 H3B 109.7 2 . ?
P1 C3 H3B 109.7 . . ?
H3A C3 H3B 108.2 . . ?

loop_
_geom_bond_atom_site_label_1
_geom_bond_atom_site_label_2
_geom_bond_distance
_geom_bond_site_symmetry_2
_geom_bond_publ_flag
Ge1 P1 2.4495(6) . ?
Ge1 P1 2.4495(6) 2 ?
Ge1 Cl1 2.5858(7) . ?
Ge1 Cl1 2.5858(7) 2 ?
P1 C2 1.805(2) . ?
P1 C1 1.804(2) . ?
P1 C3 1.826(2) . ?
C1 H1A 0.9800 . ?
C1 H1B 0.9800 . ?
C1 H1C 0.9800 . ?
C2 H2A 0.9800 . ?
C2 H2B 0.9800 . ?
C2 H2C 0.9800 . ?
C3 C3 1.542(4) 2 ?
C3 H3A 0.9900 . ?
C3 H3B 0.9900 . ?
